data_4085480
loop_
_publ_author_name
'Ren, Peng'
'Pike, Sebastian D.'
'Pernik, Indrek'
'Weller, Andrew S.'
'Willis, Michael C.'

_publ_section_title
;
 Rh--POP Pincer Xantphos Complexes for C--S and C--H Activation.
 Implications for Carbothiolation Catalysis
;
_journal_issue 4
_journal_name_full Organometallics
_journal_page_first 711
_journal_paper_doi 10.1021/om500984y
_journal_volume 34
_journal_year 2015
_chemical_formula_moiety 'C53 H42 O P2 Rh, C32 H12 B F24'
_chemical_formula_sum 'C85 H54 B F24 O P2 Rh'
_chemical_formula_weight 1722.96
_chemical_melting_point ?
_chemical_name_common 'Compound 6'
_space_group_IT_number 2
_symmetry_cell_setting triclinic
_symmetry_space_group_name_Hall '-P 1'
_symmetry_space_group_name_H-M 'P -1'
_atom_sites_solution_hydrogens geom
_atom_sites_solution_primary direct
_atom_sites_solution_secondary difmap
_audit_creation_method SHELXL-97
_cell_angle_alpha 92.0677(6)
_cell_angle_beta 94.1593(6)
_cell_angle_gamma 104.8905(7)
_cell_formula_units_Z 2
_cell_length_a 13.71570(20)
_cell_length_b 14.87730(20)
_cell_length_c 19.80160(29)
_cell_measurement_reflns_used 15839
_cell_measurement_temperature 150(2)
_cell_measurement_theta_max 27.485
_cell_measurement_theta_min 0.998
_cell_volume 3888.31(10)
_computing_data_collection 'Collect (Nonius BV, 1997-2000)'
_computing_data_reduction 'Denzo/Scalepack (Otwinowski & Minor 1997)'
_computing_molecular_graphics 'ORTEP3 (Farrugia, 1997)'
_computing_structure_refinement 'SHELXL-97 (Sheldrick, 1997)'
_computing_structure_solution 'SHELXS-97 (Sheldrick, 1990)'
_diffrn_ambient_temperature 150(2)
_diffrn_detector_area_resol_mean 9
_diffrn_measured_fraction_theta_full 0.991
_diffrn_measured_fraction_theta_max 0.991
_diffrn_measurement_device '95mm CCD camera on \k-goniostat'
_diffrn_measurement_device_type KappaCCD
_diffrn_measurement_method CCD
_diffrn_radiation_monochromator graphite
_diffrn_radiation_source 'fine-focus sealed tube'
_diffrn_radiation_type MoK\a
_diffrn_radiation_wavelength 0.71073
_diffrn_reflns_av_R_equivalents 0.0449
_diffrn_reflns_av_sigmaI/netI 0.0885
_diffrn_reflns_limit_h_max 17
_diffrn_reflns_limit_h_min -17
_diffrn_reflns_limit_k_max 18
_diffrn_reflns_limit_k_min -19
_diffrn_reflns_limit_l_max 25
_diffrn_reflns_limit_l_min -25
_diffrn_reflns_number 29731
_diffrn_reflns_theta_full 27.55
_diffrn_reflns_theta_max 27.55
_diffrn_reflns_theta_min 1.03
_exptl_absorpt_coefficient_mu 0.366
_exptl_absorpt_correction_T_max 1.0
_exptl_absorpt_correction_T_min 0.9375
_exptl_absorpt_correction_type multi-scan
_exptl_absorpt_process_details 'Denzo/Scalepack (Otwinowski & Minor 1997)'
_exptl_crystal_colour orange
_exptl_crystal_density_diffrn 1.484
_exptl_crystal_density_meas ?
_exptl_crystal_density_method 'not measured'
_exptl_crystal_description needle
_exptl_crystal_F_000 1754
_exptl_crystal_size_max 0.4
_exptl_crystal_size_mid 0.1
_exptl_crystal_size_min 0.1
_refine_diff_density_max 0.945
_refine_diff_density_min -1.898
_refine_diff_density_rms 0.284
_refine_ls_extinction_method none
_refine_ls_goodness_of_fit_ref 1.066
_refine_ls_hydrogen_treatment mixed
_refine_ls_matrix_type full
_refine_ls_number_parameters 1085
_refine_ls_number_reflns 17798
_refine_ls_number_restraints 342
_refine_ls_restrained_S_all 1.118
_refine_ls_R_factor_all 0.1124
_refine_ls_R_factor_gt 0.0607
_refine_ls_shift/su_max 0.002
_refine_ls_shift/su_mean 0.000
_refine_ls_structure_factor_coef Fsqd
_refine_ls_weighting_details 'calc w=1/[\s^2^(Fo^2^)+(0.1365P)^2^+0.0000P] where P=(Fo^2^+2Fc^2^)/3'
_refine_ls_weighting_scheme calc
_refine_ls_wR_factor_gt 0.1561
_refine_ls_wR_factor_ref 0.2212
_reflns_number_gt 11944
_reflns_number_total 17798
_reflns_threshold_expression >2sigma(I)
_cod_data_source_file om500984y_si_001.cif
_cod_data_source_block 035ip14
_cod_depositor_comments
;
The following automatic conversions were performed:

'_chemical_melting_point' value 'not measured' was changed to '?' -
the value is undefined or not given.

'_exptl_crystal_density_meas' value 'not measured' was changed to '?'
- the value is perceived as not measured.

Automatic conversion script
Id: cif_fix_values 3008 2015-01-20 13:52:24Z robertas 

 Adding full bibliography for 4085478--4085487.cif.
;
_cod_original_cell_volume 3888.315(97)
_cod_original_sg_symbol_H-M P-1
_cod_original_formula_sum 'C85 H54     B F24 O P2 Rh'
_cod_database_code 4085480

loop_
_symmetry_equiv_pos_as_xyz
'x, y, z'
'-x, -y, -z'

loop_
_atom_site_label
_atom_site_type_symbol
_atom_site_fract_x
_atom_site_fract_y
_atom_site_fract_z
_atom_site_U_iso_or_equiv
_atom_site_adp_type
_atom_site_occupancy
_atom_site_symmetry_multiplicity
_atom_site_calc_flag
_atom_site_refinement_flags
_atom_site_disorder_assembly
_atom_site_disorder_group
Rh1 Rh 0.00337(2) 0.78040(2) 0.296757(16) 0.02073(12) Uani 1 1 d . . .
P1 P 0.02215(8) 0.64144(8) 0.25506(6) 0.0239(2) Uani 1 1 d . . .
C1 C -0.0491(3) 0.5315(3) 0.2841(2) 0.0272(10) Uani 1 1 d . . .
C2 C -0.1363(3) 0.5310(3) 0.3159(3) 0.0316(10) Uani 1 1 d . . .
H2 H -0.1561 0.5859 0.3216 0.038 Uiso 1 1 calc R . .
C3 C -0.1938(4) 0.4492(4) 0.3391(3) 0.0431(13) Uani 1 1 d . . .
H3 H -0.2527 0.4487 0.3598 0.052 Uiso 1 1 calc R . .
C4 C -0.1637(4) 0.3681(4) 0.3316(3) 0.0485(14) Uani 1 1 d . . .
H4 H -0.2016 0.3134 0.3482 0.058 Uiso 1 1 calc R . .
C5 C -0.0783(5) 0.3676(4) 0.2998(3) 0.0466(14) Uani 1 1 d . . .
H5 H -0.0593 0.3124 0.2941 0.056 Uiso 1 1 calc R . .
C6 C -0.0205(4) 0.4487(3) 0.2762(3) 0.0348(11) Uani 1 1 d . . .
H6 H 0.0377 0.4482 0.2549 0.042 Uiso 1 1 calc R . .
C7 C 0.1514(4) 0.6326(4) 0.2546(3) 0.0335(11) Uani 1 1 d . . .
C8 C 0.1973(4) 0.6108(4) 0.3147(3) 0.0475(14) Uani 1 1 d . . .
H8 H 0.1590 0.5940 0.3514 0.057 Uiso 1 1 calc R . .
C9 C 0.3000(5) 0.6138(6) 0.3203(4) 0.071(2) Uani 1 1 d . . .
H9 H 0.3304 0.5990 0.3603 0.086 Uiso 1 1 calc R . .
C10 C 0.3559(5) 0.6394(6) 0.2651(5) 0.079(3) Uani 1 1 d . . .
H10 H 0.4242 0.6406 0.2678 0.095 Uiso 1 1 calc R . .
C11 C 0.3105(5) 0.6632(6) 0.2054(4) 0.068(2) Uani 1 1 d . . .
H11 H 0.3492 0.6818 0.1691 0.082 Uiso 1 1 calc R . .
C12 C 0.2089(4) 0.6595(4) 0.1997(3) 0.0476(14) Uani 1 1 d . . .
H12 H 0.1789 0.6749 0.1597 0.057 Uiso 1 1 calc R . .
P2 P -0.03690(8) 0.91882(8) 0.31498(5) 0.0225(2) Uani 1 1 d . . .
C13 C -0.0245(3) 0.6427(3) 0.1665(2) 0.0256(9) Uani 1 1 d . . .
C14 C -0.0308(4) 0.5683(3) 0.1199(2) 0.0319(10) Uani 1 1 d . . .
H14 H -0.0105 0.5163 0.1338 0.038 Uiso 1 1 calc R . .
C15 C -0.0665(4) 0.5715(4) 0.0541(3) 0.0371(12) Uani 1 1 d . . .
H15 H -0.0712 0.5217 0.0233 0.045 Uiso 1 1 calc R . .
C16 C -0.0958(4) 0.6496(3) 0.0336(2) 0.0317(11) Uani 1 1 d . . .
H16 H -0.1184 0.6514 -0.0116 0.038 Uiso 1 1 calc R . .
C17 C -0.0928(3) 0.7258(3) 0.0781(2) 0.0260(9) Uani 1 1 d . . .
C18 C -0.0564(3) 0.7193(3) 0.1445(2) 0.0231(9) Uani 1 1 d . . .
C19 C -0.1256(3) 0.8091(3) 0.0528(2) 0.0260(9) Uani 1 1 d . . .
C20 C -0.0513(4) 0.8584(4) 0.0023(2) 0.0353(11) Uani 1 1 d . . .
H20A H 0.0161 0.8763 0.0241 0.053 Uiso 1 1 calc R . .
H20B H -0.0701 0.9129 -0.0123 0.053 Uiso 1 1 calc R . .
H20C H -0.0537 0.8167 -0.0362 0.053 Uiso 1 1 calc R . .
C21 C -0.2333(4) 0.7769(4) 0.0155(3) 0.0357(11) Uani 1 1 d . . .
H21A H -0.2326 0.7352 -0.0225 0.054 Uiso 1 1 calc R . .
H21B H -0.2536 0.8302 -0.0002 0.054 Uiso 1 1 calc R . .
H21C H -0.2803 0.7453 0.0461 0.054 Uiso 1 1 calc R . .
C22 C -0.0915(3) 0.8688(3) 0.1770(2) 0.0220(9) Uani 1 1 d . . .
C23 C -0.1260(3) 0.8786(3) 0.1110(2) 0.0249(9) Uani 1 1 d . . .
C24 C -0.1600(4) 0.9571(3) 0.0999(2) 0.0312(10) Uani 1 1 d . . .
H24 H -0.1842 0.9658 0.0562 0.037 Uiso 1 1 calc R . .
O1 O -0.0543(2) 0.7906(2) 0.19499(14) 0.0208(6) Uani 1 1 d . . .
C25 C -0.1594(4) 1.0226(4) 0.1505(3) 0.0350(11) Uani 1 1 d . . .
H25 H -0.1833 1.0743 0.1410 0.042 Uiso 1 1 calc R . .
C26 C -0.1229(4) 1.0114(3) 0.2159(2) 0.0300(10) Uani 1 1 d . . .
H26 H -0.1217 1.0558 0.2504 0.036 Uiso 1 1 calc R . .
C27 C -0.0884(3) 0.9339(3) 0.2295(2) 0.0223(9) Uani 1 1 d . . .
C28 C 0.0523(4) 1.0309(3) 0.3400(2) 0.0286(10) Uani 1 1 d . . .
C29 C 0.1532(4) 1.0419(3) 0.3262(2) 0.0306(10) Uani 1 1 d . . .
H29 H 0.1733 0.9921 0.3074 0.037 Uiso 1 1 calc R . .
C30 C 0.2239(4) 1.1280(4) 0.3407(2) 0.0404(13) Uani 1 1 d . . .
H30 H 0.2911 1.1356 0.3317 0.048 Uiso 1 1 calc R . .
C31 C 0.1934(4) 1.2010(4) 0.3684(3) 0.0431(14) Uani 1 1 d . . .
H31 H 0.2404 1.2583 0.3776 0.052 Uiso 1 1 calc R . .
C32 C 0.0941(4) 1.1906(4) 0.3827(3) 0.0395(12) Uani 1 1 d . . .
H32 H 0.0748 1.2405 0.4020 0.047 Uiso 1 1 calc R . .
C33 C 0.0235(4) 1.1061(3) 0.3681(2) 0.0338(11) Uani 1 1 d . . .
H33 H -0.0435 1.0994 0.3772 0.041 Uiso 1 1 calc R . .
C34 C -0.1422(3) 0.9101(3) 0.3672(2) 0.0251(9) Uani 1 1 d . . .
C35 C -0.2408(4) 0.8702(3) 0.3401(3) 0.0317(10) Uani 1 1 d . . .
H35 H -0.2543 0.8556 0.2938 0.038 Uiso 1 1 calc R . .
C36 C -0.3191(4) 0.8524(4) 0.3827(3) 0.0406(12) Uani 1 1 d . . .
H36 H -0.3852 0.8255 0.3648 0.049 Uiso 1 1 calc R . .
C37 C -0.2995(5) 0.8741(4) 0.4510(3) 0.0453(14) Uani 1 1 d . . .
H37 H -0.3524 0.8621 0.4792 0.054 Uiso 1 1 calc R . .
C38 C -0.2033(5) 0.9132(4) 0.4778(3) 0.0425(13) Uani 1 1 d . . .
H38 H -0.1909 0.9284 0.5241 0.051 Uiso 1 1 calc R . .
C39 C -0.1243(4) 0.9304(4) 0.4369(2) 0.0351(11) Uani 1 1 d . . .
H39 H -0.0585 0.9557 0.4559 0.042 Uiso 1 1 calc R . .
C40 C -0.1434(4) 0.6875(3) 0.4398(2) 0.0313(10) Uani 1 1 d . . .
H40 H -0.1707 0.7217 0.4088 0.038 Uiso 1 1 calc R . .
C41 C -0.2059(4) 0.6303(4) 0.4810(3) 0.0412(13) Uani 1 1 d . . .
H41 H -0.2749 0.6263 0.4780 0.049 Uiso 1 1 calc R . .
C42 C -0.1650(5) 0.5783(4) 0.5273(3) 0.0485(15) Uani 1 1 d . . .
H42 H -0.2067 0.5386 0.5548 0.058 Uiso 1 1 calc R . .
C43 C -0.0615(5) 0.5864(4) 0.5320(3) 0.0468(14) Uani 1 1 d . . .
H43 H -0.0341 0.5523 0.5631 0.056 Uiso 1 1 calc R . .
C44 C 0.0007(4) 0.6440(4) 0.4913(2) 0.0359(11) Uani 1 1 d . . .
H44 H 0.0700 0.6493 0.4951 0.043 Uiso 1 1 calc R . .
C45 C -0.0403(4) 0.6950(3) 0.4437(2) 0.0282(10) Uani 1 1 d . . .
C46 C 0.0259(3) 0.7516(3) 0.3996(2) 0.0257(9) Uani 1 1 d . . .
C47 C 0.1097(3) 0.7947(3) 0.3802(2) 0.0276(10) Uani 1 1 d . . .
C48 C 0.2166(3) 0.8410(3) 0.3851(2) 0.0286(10) Uani 1 1 d . . .
C49 C 0.2709(4) 0.8554(4) 0.3273(3) 0.0398(12) Uani 1 1 d . . .
H49 H 0.2377 0.8345 0.2849 0.048 Uiso 1 1 calc R . .
C50 C 0.3733(4) 0.9001(4) 0.3325(3) 0.0470(14) Uani 1 1 d . . .
H50 H 0.4086 0.9098 0.2938 0.056 Uiso 1 1 calc R . .
C51 C 0.4227(4) 0.9304(5) 0.3959(3) 0.0585(18) Uani 1 1 d . . .
H51 H 0.4915 0.9602 0.3997 0.070 Uiso 1 1 calc R . .
C52 C 0.3710(4) 0.9169(5) 0.4531(3) 0.062(2) Uani 1 1 d . . .
H52 H 0.4053 0.9364 0.4954 0.075 Uiso 1 1 calc R . .
C53 C 0.2673(4) 0.8740(4) 0.4483(3) 0.0442(14) Uani 1 1 d . . .
H53 H 0.2321 0.8674 0.4871 0.053 Uiso 1 1 calc R . .
B200 B 0.5115(4) 0.7166(3) 0.8308(3) 0.0239(10) Uani 1 1 d . . .
C201 C 0.6302(3) 0.7749(3) 0.8325(2) 0.0234(9) Uani 1 1 d . . .
C202 C 0.7083(3) 0.7337(3) 0.8193(2) 0.0232(9) Uani 1 1 d . . .
H202 H 0.6923 0.6696 0.8100 0.028 Uiso 1 1 calc R . .
C203 C 0.8087(3) 0.7847(3) 0.8196(2) 0.0231(9) Uani 1 1 d . . .
C204 C 0.8364(3) 0.8801(3) 0.8325(2) 0.0240(9) Uani 1 1 d . . .
H204 H 0.9037 0.9141 0.8335 0.029 Uiso 1 1 calc R . .
C205 C 0.7600(3) 0.9237(3) 0.8439(2) 0.0218(9) Uani 1 1 d . . .
C206 C 0.6597(3) 0.8721(3) 0.8430(2) 0.0236(9) Uani 1 1 d . . .
H206 H 0.6103 0.9034 0.8496 0.028 Uiso 1 1 calc R . .
C207 C 0.8856(3) 0.7328(3) 0.8062(2) 0.0298(10) Uani 1 1 d . . .
F1 F 0.8575(2) 0.6732(2) 0.75233(15) 0.0426(7) Uani 1 1 d U . .
F2 F 0.9025(2) 0.6813(2) 0.85780(15) 0.0480(8) Uani 1 1 d U . .
F3 F 0.9758(2) 0.7887(2) 0.7951(2) 0.0527(9) Uani 1 1 d U . .
C208 C 0.7842(3) 1.0266(3) 0.8599(2) 0.0301(10) Uani 1 1 d . . .
F4 F 0.8746(2) 1.0722(2) 0.84100(19) 0.0498(9) Uani 1 1 d U . .
F5 F 0.7164(2) 1.0665(2) 0.83072(17) 0.0453(8) Uani 1 1 d U . .
F6 F 0.7869(3) 1.0475(2) 0.92694(15) 0.0474(8) Uani 1 1 d U . .
C209 C 0.4653(3) 0.7346(3) 0.7549(2) 0.0251(9) Uani 1 1 d . . .
C210 C 0.4856(3) 0.6886(3) 0.6966(2) 0.0293(10) Uani 1 1 d . . .
H210 H 0.5192 0.6421 0.7015 0.035 Uiso 1 1 calc R . .
C211 C 0.4571(3) 0.7103(3) 0.6316(2) 0.0332(11) Uani 1 1 d D A .
C212 C 0.4067(4) 0.7797(4) 0.6228(3) 0.0343(11) Uani 1 1 d . . .
H212 H 0.3869 0.7945 0.5796 0.041 Uiso 1 1 calc R . .
C213 C 0.3870(3) 0.8255(3) 0.6792(2) 0.0285(10) Uani 1 1 d . . .
C214 C 0.4155(3) 0.8037(3) 0.7435(2) 0.0271(10) Uani 1 1 d . . .
H214 H 0.4009 0.8365 0.7806 0.033 Uiso 1 1 calc R . .
C215 C 0.4792(3) 0.6575(3) 0.5705(3) 0.0448(13) Uani 1 1 d D . .
F7 F 0.5612(5) 0.6270(7) 0.5810(3) 0.082(3) Uani 0.620(9) 1 d PDU A 1
F8 F 0.4067(5) 0.5854(5) 0.5503(4) 0.090(3) Uani 0.620(9) 1 d PDU A 1
F9 F 0.4983(8) 0.7100(5) 0.5180(3) 0.094(3) Uani 0.620(9) 1 d PDU A 1
F107 F 0.4180(9) 0.6588(10) 0.5166(4) 0.080(4) Uani 0.380(9) 1 d PDU A 2
F108 F 0.5706(6) 0.6901(9) 0.5525(6) 0.085(4) Uani 0.380(9) 1 d PDU A 2
F109 F 0.4688(12) 0.5685(5) 0.5802(5) 0.084(4) Uani 0.380(9) 1 d PDU A 2
C216 C 0.3293(4) 0.8980(4) 0.6726(3) 0.0362(11) Uani 1 1 d . . .
F10 F 0.3197(3) 0.9250(3) 0.60967(17) 0.0644(10) Uani 1 1 d U . .
F11 F 0.2357(3) 0.8679(3) 0.6901(3) 0.0770(13) Uani 1 1 d U . .
F12 F 0.3715(3) 0.9750(3) 0.7106(2) 0.0724(12) Uani 1 1 d U . .
C217 C 0.4521(3) 0.7534(3) 0.8909(2) 0.0237(9) Uani 1 1 d . . .
C218 C 0.3458(3) 0.7281(3) 0.8883(2) 0.0280(10) Uani 1 1 d . . .
H218 H 0.3089 0.6931 0.8507 0.034 Uiso 1 1 calc R . .
C219 C 0.2948(3) 0.7540(3) 0.9403(2) 0.0316(11) Uani 1 1 d D B .
C220 C 0.3458(4) 0.8074(3) 0.9967(3) 0.0332(11) Uani 1 1 d . . .
H220 H 0.3106 0.8259 1.0307 0.040 Uiso 1 1 calc R . .
C221 C 0.4503(3) 0.8326(3) 1.0011(2) 0.0285(10) Uani 1 1 d . . .
C222 C 0.5023(3) 0.8051(3) 0.9497(2) 0.0253(9) Uani 1 1 d . . .
H222 H 0.5727 0.8214 0.9544 0.030 Uiso 1 1 calc R . .
C223 C 0.1816(4) 0.7234(3) 0.9366(2) 0.0443(14) Uani 1 1 d D . .
F13 F 0.1385(3) 0.6712(6) 0.8824(3) 0.095(3) Uani 0.750(9) 1 d PDU B 1
F14 F 0.1497(4) 0.6697(5) 0.9890(4) 0.083(2) Uani 0.750(9) 1 d PDU B 1
F15 F 0.1396(3) 0.7936(3) 0.9430(3) 0.0573(16) Uani 0.750(9) 1 d PDU B 1
F113 F 0.1410(8) 0.7686(12) 0.9803(8) 0.089(5) Uani 0.250(9) 1 d PDU B 2
F114 F 0.1418(7) 0.7384(13) 0.8746(6) 0.069(4) Uani 0.250(9) 1 d PDU B 2
F115 F 0.1444(7) 0.6335(6) 0.9431(10) 0.061(4) Uani 0.250(9) 1 d PDU B 2
C224 C 0.5087(4) 0.8860(4) 1.0623(3) 0.0394(12) Uani 1 1 d . . .
F16 F 0.4621(3) 0.9408(4) 1.0924(3) 0.1026(18) Uani 1 1 d U . .
F17 F 0.5366(5) 0.8341(4) 1.1065(3) 0.128(2) Uani 1 1 d U . .
F18 F 0.5945(3) 0.9451(4) 1.0491(2) 0.0893(16) Uani 1 1 d U . .
C225 C 0.5020(3) 0.6065(3) 0.8434(2) 0.0249(9) Uani 1 1 d . . .
C226 C 0.4309(3) 0.5314(3) 0.8083(2) 0.0287(10) Uani 1 1 d . . .
H226 H 0.3864 0.5433 0.7742 0.034 Uiso 1 1 calc R . .
C227 C 0.4253(3) 0.4396(3) 0.8232(3) 0.0302(10) Uani 1 1 d . . .
C228 C 0.4899(3) 0.4181(3) 0.8732(2) 0.0281(10) Uani 1 1 d . . .
H228 H 0.4869 0.3566 0.8822 0.034 Uiso 1 1 calc R . .
C229 C 0.5595(3) 0.4915(3) 0.9094(2) 0.0261(9) Uani 1 1 d . . .
C230 C 0.5632(3) 0.5830(3) 0.8954(2) 0.0253(9) Uani 1 1 d . . .
H230 H 0.6086 0.6307 0.9218 0.030 Uiso 1 1 calc R . .
C231 C 0.3489(4) 0.3628(4) 0.7834(3) 0.0403(13) Uani 1 1 d . . .
F19 F 0.3481(3) 0.3711(3) 0.7166(2) 0.0717(12) Uani 1 1 d U . .
F20 F 0.2555(3) 0.3585(3) 0.7962(2) 0.0853(15) Uani 1 1 d U . .
F21 F 0.3625(4) 0.2795(3) 0.7935(3) 0.115(2) Uani 1 1 d U . .
C232 C 0.6348(4) 0.4723(4) 0.9615(3) 0.0378(12) Uani 1 1 d . . .
F22 F 0.6061(4) 0.3882(3) 0.9842(3) 0.0940(17) Uani 1 1 d U . .
F23 F 0.7248(3) 0.4806(3) 0.93736(19) 0.0670(11) Uani 1 1 d U . .
F24 F 0.6538(3) 0.5319(3) 1.01564(15) 0.0509(8) Uani 1 1 d U . .

loop_
_atom_site_aniso_label
_atom_site_aniso_U_11
_atom_site_aniso_U_22
_atom_site_aniso_U_33
_atom_site_aniso_U_23
_atom_site_aniso_U_13
_atom_site_aniso_U_12
Rh1 0.02135(19) 0.02088(19) 0.01919(19) 0.00007(13) -0.00046(12) 0.00484(13)
P1 0.0240(6) 0.0227(6) 0.0265(6) 0.0000(5) 0.0019(4) 0.0092(4)
C1 0.026(2) 0.028(2) 0.029(2) 0.0017(19) 0.0026(18) 0.0095(18)
C2 0.023(2) 0.031(3) 0.039(3) -0.004(2) 0.0019(19) 0.0070(19)
C3 0.033(3) 0.037(3) 0.055(3) -0.007(3) 0.013(2) 0.000(2)
C4 0.050(3) 0.031(3) 0.058(4) 0.001(3) 0.012(3) -0.003(2)
C5 0.057(4) 0.027(3) 0.056(4) 0.000(3) 0.013(3) 0.011(2)
C6 0.037(3) 0.028(3) 0.043(3) 0.001(2) 0.009(2) 0.013(2)
C7 0.026(2) 0.033(3) 0.045(3) -0.002(2) 0.005(2) 0.0133(19)
C8 0.030(3) 0.055(4) 0.059(4) 0.010(3) -0.002(2) 0.014(2)
C9 0.038(3) 0.088(6) 0.094(6) 0.003(4) -0.014(4) 0.032(4)
C10 0.036(4) 0.107(7) 0.100(6) -0.019(5) 0.011(4) 0.029(4)
C11 0.035(3) 0.100(6) 0.070(5) -0.020(4) 0.020(3) 0.018(3)
C12 0.039(3) 0.058(4) 0.047(3) -0.007(3) 0.012(2) 0.014(3)
P2 0.0270(6) 0.0193(6) 0.0197(5) -0.0015(4) -0.0005(4) 0.0042(4)
C13 0.027(2) 0.026(2) 0.025(2) -0.0002(18) 0.0039(18) 0.0090(18)
C14 0.042(3) 0.026(2) 0.030(2) -0.004(2) 0.002(2) 0.013(2)
C15 0.044(3) 0.034(3) 0.033(3) -0.012(2) 0.004(2) 0.011(2)
C16 0.036(3) 0.037(3) 0.021(2) -0.007(2) 0.0021(19) 0.008(2)
C17 0.027(2) 0.026(2) 0.022(2) -0.0024(18) 0.0035(17) 0.0027(18)
C18 0.021(2) 0.024(2) 0.020(2) -0.0065(17) 0.0030(16) -0.0014(16)
C19 0.025(2) 0.029(2) 0.022(2) 0.0007(18) 0.0002(17) 0.0045(18)
C20 0.037(3) 0.042(3) 0.024(2) 0.002(2) 0.005(2) 0.006(2)
C21 0.032(3) 0.041(3) 0.030(2) -0.005(2) -0.007(2) 0.005(2)
C22 0.0187(19) 0.022(2) 0.023(2) 0.0019(17) 0.0018(16) 0.0020(16)
C23 0.022(2) 0.030(2) 0.021(2) -0.0006(18) 0.0006(16) 0.0048(17)
C24 0.038(3) 0.036(3) 0.023(2) 0.006(2) -0.0017(19) 0.017(2)
O1 0.0238(15) 0.0204(15) 0.0178(14) -0.0012(12) 0.0002(11) 0.0059(11)
C25 0.043(3) 0.031(3) 0.034(3) 0.009(2) 0.001(2) 0.016(2)
C26 0.038(3) 0.027(2) 0.028(2) 0.0017(19) 0.0032(19) 0.014(2)
C27 0.023(2) 0.024(2) 0.020(2) 0.0010(17) 0.0024(16) 0.0062(17)
C28 0.037(3) 0.025(2) 0.020(2) 0.0012(18) -0.0020(18) 0.0030(19)
C29 0.034(2) 0.032(3) 0.022(2) -0.0003(19) 0.0008(18) 0.003(2)
C30 0.041(3) 0.044(3) 0.027(2) 0.007(2) 0.001(2) -0.006(2)
C31 0.057(3) 0.030(3) 0.030(3) 0.003(2) -0.010(2) -0.008(2)
C32 0.057(3) 0.023(2) 0.034(3) -0.003(2) -0.006(2) 0.006(2)
C33 0.041(3) 0.026(2) 0.033(3) -0.001(2) -0.004(2) 0.008(2)
C34 0.033(2) 0.018(2) 0.026(2) 0.0045(17) 0.0052(18) 0.0075(17)
C35 0.034(3) 0.026(2) 0.034(3) 0.003(2) 0.003(2) 0.0060(19)
C36 0.035(3) 0.040(3) 0.047(3) 0.011(2) 0.010(2) 0.009(2)
C37 0.057(4) 0.042(3) 0.045(3) 0.013(3) 0.025(3) 0.020(3)
C38 0.064(4) 0.047(3) 0.022(2) 0.007(2) 0.013(2) 0.023(3)
C39 0.045(3) 0.036(3) 0.026(2) 0.003(2) 0.001(2) 0.014(2)
C40 0.033(2) 0.029(3) 0.031(2) 0.006(2) 0.0049(19) 0.006(2)
C41 0.047(3) 0.028(3) 0.046(3) -0.001(2) 0.017(2) 0.001(2)
C42 0.073(4) 0.030(3) 0.039(3) 0.008(2) 0.018(3) 0.004(3)
C43 0.073(4) 0.037(3) 0.033(3) 0.009(2) 0.008(3) 0.016(3)
C44 0.050(3) 0.032(3) 0.028(2) 0.007(2) 0.004(2) 0.013(2)
C45 0.040(3) 0.022(2) 0.020(2) 0.0002(18) 0.0028(18) 0.0046(19)
C46 0.033(2) 0.024(2) 0.019(2) -0.0006(17) -0.0006(17) 0.0070(18)
C47 0.031(2) 0.029(2) 0.021(2) -0.0004(18) -0.0036(18) 0.0068(19)
C48 0.023(2) 0.031(2) 0.029(2) 0.0004(19) -0.0075(18) 0.0045(18)
C49 0.035(3) 0.048(3) 0.032(3) -0.001(2) 0.000(2) 0.005(2)
C50 0.027(3) 0.065(4) 0.044(3) 0.000(3) 0.007(2) 0.003(2)
C51 0.028(3) 0.077(5) 0.057(4) -0.003(3) -0.007(3) -0.006(3)
C52 0.040(3) 0.089(5) 0.040(3) -0.001(3) -0.017(3) -0.011(3)
C53 0.037(3) 0.059(4) 0.027(3) 0.002(2) -0.008(2) 0.000(3)
B200 0.018(2) 0.022(2) 0.031(3) 0.002(2) 0.0009(19) 0.0037(18)
C201 0.021(2) 0.026(2) 0.023(2) 0.0017(18) 0.0014(16) 0.0061(17)
C202 0.025(2) 0.021(2) 0.024(2) 0.0032(17) 0.0033(17) 0.0055(17)
C203 0.023(2) 0.029(2) 0.019(2) 0.0046(17) 0.0038(16) 0.0098(17)
C204 0.021(2) 0.029(2) 0.021(2) 0.0012(18) 0.0029(16) 0.0049(17)
C205 0.019(2) 0.023(2) 0.022(2) 0.0030(17) 0.0029(16) 0.0033(16)
C206 0.023(2) 0.023(2) 0.026(2) 0.0021(18) 0.0051(17) 0.0062(17)
C207 0.025(2) 0.033(3) 0.032(2) 0.003(2) 0.0058(18) 0.0072(19)
F1 0.0460(17) 0.0489(18) 0.0396(16) -0.0100(14) 0.0017(13) 0.0266(14)
F2 0.057(2) 0.064(2) 0.0380(16) 0.0174(15) 0.0072(14) 0.0399(17)
F3 0.0269(15) 0.0441(19) 0.090(3) -0.0016(18) 0.0209(15) 0.0110(13)
C208 0.024(2) 0.035(3) 0.030(2) 0.002(2) 0.0063(18) 0.0051(19)
F4 0.0335(16) 0.0299(16) 0.081(2) -0.0042(16) 0.0264(16) -0.0059(12)
F5 0.0437(17) 0.0258(15) 0.066(2) 0.0095(14) -0.0031(15) 0.0093(13)
F6 0.066(2) 0.0381(17) 0.0335(16) -0.0110(13) 0.0079(14) 0.0063(15)
C209 0.020(2) 0.024(2) 0.029(2) 0.0018(18) 0.0012(17) 0.0022(17)
C210 0.027(2) 0.029(2) 0.032(2) 0.000(2) 0.0044(19) 0.0069(18)
C211 0.029(2) 0.035(3) 0.034(3) -0.002(2) 0.008(2) 0.003(2)
C212 0.032(3) 0.036(3) 0.032(3) 0.008(2) 0.001(2) 0.005(2)
C213 0.026(2) 0.026(2) 0.032(2) 0.0037(19) -0.0013(18) 0.0062(18)
C214 0.026(2) 0.024(2) 0.030(2) 0.0014(19) 0.0018(18) 0.0033(18)
C215 0.048(3) 0.050(4) 0.035(3) -0.002(3) 0.007(2) 0.010(3)
F7 0.071(4) 0.124(6) 0.067(4) -0.028(4) 0.003(3) 0.057(4)
F8 0.065(4) 0.090(5) 0.089(5) -0.059(4) 0.033(4) -0.021(4)
F9 0.147(7) 0.083(5) 0.061(4) 0.012(4) 0.053(4) 0.031(5)
F107 0.092(7) 0.103(7) 0.051(5) -0.025(5) -0.016(5) 0.049(6)
F108 0.067(6) 0.107(7) 0.077(7) -0.023(6) 0.049(5) 0.005(5)
F109 0.126(8) 0.064(6) 0.065(6) -0.007(5) 0.027(6) 0.028(6)
C216 0.040(3) 0.033(3) 0.035(3) 0.002(2) -0.005(2) 0.011(2)
F10 0.089(3) 0.074(3) 0.0419(19) 0.0145(18) -0.0084(18) 0.044(2)
F11 0.058(2) 0.058(2) 0.132(4) 0.028(2) 0.038(2) 0.0334(19)
F12 0.104(3) 0.039(2) 0.074(3) -0.0091(18) -0.039(2) 0.033(2)
C217 0.021(2) 0.020(2) 0.031(2) 0.0064(18) 0.0018(17) 0.0051(16)
C218 0.025(2) 0.023(2) 0.036(3) 0.0060(19) 0.0003(19) 0.0078(18)
C219 0.022(2) 0.025(2) 0.049(3) 0.010(2) 0.008(2) 0.0077(18)
C220 0.033(2) 0.027(2) 0.043(3) 0.005(2) 0.015(2) 0.010(2)
C221 0.028(2) 0.026(2) 0.033(2) 0.0019(19) 0.0071(19) 0.0099(18)
C222 0.021(2) 0.024(2) 0.031(2) 0.0052(19) 0.0040(17) 0.0057(17)
C223 0.026(3) 0.041(3) 0.068(4) 0.004(3) 0.013(3) 0.011(2)
F13 0.024(2) 0.122(6) 0.125(5) -0.058(4) 0.008(3) -0.001(3)
F14 0.040(3) 0.094(4) 0.117(5) 0.058(4) 0.028(3) 0.006(3)
F15 0.029(2) 0.048(3) 0.104(4) 0.017(3) 0.015(2) 0.0219(19)
F113 0.061(7) 0.098(9) 0.109(9) -0.021(7) 0.024(7) 0.022(7)
F114 0.031(6) 0.082(8) 0.091(8) 0.021(7) -0.014(6) 0.015(6)
F115 0.037(6) 0.053(7) 0.088(8) 0.020(6) 0.003(6) -0.001(5)
C224 0.043(3) 0.039(3) 0.038(3) -0.001(2) 0.007(2) 0.013(2)
F16 0.066(3) 0.134(4) 0.106(3) -0.079(3) -0.004(2) 0.037(3)
F17 0.215(6) 0.067(3) 0.074(3) 0.008(2) -0.076(3) 0.012(3)
F18 0.059(2) 0.109(4) 0.071(3) -0.039(3) 0.006(2) -0.025(2)
C225 0.019(2) 0.025(2) 0.030(2) 0.0011(19) 0.0029(17) 0.0033(17)
C226 0.023(2) 0.026(2) 0.036(3) -0.001(2) -0.0013(18) 0.0051(18)
C227 0.021(2) 0.025(2) 0.041(3) -0.001(2) -0.0005(19) 0.0013(18)
C228 0.022(2) 0.020(2) 0.042(3) 0.001(2) 0.0049(19) 0.0051(17)
C229 0.023(2) 0.026(2) 0.030(2) 0.0065(19) 0.0044(18) 0.0076(17)
C230 0.024(2) 0.020(2) 0.030(2) 0.0008(18) 0.0045(18) 0.0040(17)
C231 0.031(3) 0.027(3) 0.057(4) -0.002(2) -0.011(2) 0.002(2)
F19 0.072(2) 0.064(2) 0.059(2) -0.0225(19) -0.0030(19) -0.0145(19)
F20 0.0312(19) 0.102(3) 0.098(3) -0.021(3) 0.0053(19) -0.0237(19)
F21 0.128(4) 0.0248(19) 0.168(5) -0.013(2) -0.099(4) 0.008(2)
C232 0.039(3) 0.028(3) 0.044(3) 0.007(2) -0.004(2) 0.007(2)
F22 0.106(3) 0.041(2) 0.112(3) 0.036(2) -0.062(3) -0.006(2)
F23 0.044(2) 0.116(3) 0.052(2) -0.007(2) -0.0057(16) 0.045(2)
F24 0.060(2) 0.063(2) 0.0316(16) -0.0022(15) -0.0071(14) 0.0231(17)

loop_
_atom_type_symbol
_atom_type_description
_atom_type_scat_dispersion_real
_atom_type_scat_dispersion_imag
_atom_type_scat_source
C C 0.0033 0.0016 'International Tables Vol C Tables 4.2.6.8 and 6.1.1.4'
H H 0.0000 0.0000 'International Tables Vol C Tables 4.2.6.8 and 6.1.1.4'
B B 0.0013 0.0007 'International Tables Vol C Tables 4.2.6.8 and 6.1.1.4'
O O 0.0106 0.0060 'International Tables Vol C Tables 4.2.6.8 and 6.1.1.4'
F F 0.0171 0.0103 'International Tables Vol C Tables 4.2.6.8 and 6.1.1.4'
P P 0.1023 0.0942 'International Tables Vol C Tables 4.2.6.8 and 6.1.1.4'
Rh Rh -1.1178 0.9187 'International Tables Vol C Tables 4.2.6.8 and 6.1.1.4'

loop_
_geom_angle_atom_site_label_1
_geom_angle_atom_site_label_2
_geom_angle_atom_site_label_3
_geom_angle
C47 Rh1 C46 34.72(17)
C47 Rh1 O1 158.46(15)
C46 Rh1 O1 166.73(15)
C47 Rh1 P1 95.79(13)
C46 Rh1 P1 94.81(13)
O1 Rh1 P1 83.39(8)
C47 Rh1 P2 97.36(13)
C46 Rh1 P2 97.32(13)
O1 Rh1 P2 83.53(8)
P1 Rh1 P2 166.65(4)
C1 P1 C7 105.5(2)
C1 P1 C13 105.3(2)
C7 P1 C13 106.5(2)
C1 P1 Rh1 121.66(15)
C7 P1 Rh1 115.68(17)
C13 P1 Rh1 100.63(15)
C2 C1 C6 119.2(4)
C2 C1 P1 117.5(4)
C6 C1 P1 123.3(4)
C3 C2 C1 120.1(5)
C4 C3 C2 119.9(5)
C5 C4 C3 120.4(5)
C4 C5 C6 120.2(5)
C5 C6 C1 120.1(5)
C8 C7 C12 120.0(5)
C8 C7 P1 117.7(4)
C12 C7 P1 121.7(4)
C9 C8 C7 120.7(6)
C10 C9 C8 118.8(7)
C9 C10 C11 120.6(6)
C12 C11 C10 120.6(7)
C11 C12 C7 119.4(6)
C34 P2 C28 105.9(2)
C34 P2 C27 104.5(2)
C28 P2 C27 104.4(2)
C34 P2 Rh1 113.53(15)
C28 P2 Rh1 126.01(17)
C27 P2 Rh1 99.89(14)
C18 C13 C14 118.7(4)
C18 C13 P1 119.4(3)
C14 C13 P1 121.9(4)
C15 C14 C13 120.2(5)
C14 C15 C16 119.7(5)
C15 C16 C17 122.8(5)
C18 C17 C16 115.6(4)
C18 C17 C19 124.0(4)
C16 C17 C19 120.4(4)
C17 C18 C13 123.1(4)
C17 C18 O1 120.5(4)
C13 C18 O1 116.3(4)
C17 C19 C23 111.2(4)
C17 C19 C20 109.2(4)
C23 C19 C20 108.5(4)
C17 C19 C21 110.1(4)
C23 C19 C21 109.3(4)
C20 C19 C21 108.5(4)
C23 C22 C27 123.0(4)
C23 C22 O1 121.5(4)
C27 C22 O1 115.5(4)
C24 C23 C22 116.1(4)
C24 C23 C19 120.9(4)
C22 C23 C19 123.0(4)
C25 C24 C23 122.9(4)
C18 O1 C22 119.5(3)
C18 O1 Rh1 120.1(3)
C22 O1 Rh1 120.4(2)
C24 C25 C26 119.6(5)
C27 C26 C25 119.7(4)
C26 C27 C22 118.8(4)
C26 C27 P2 120.6(3)
C22 C27 P2 120.6(3)
C33 C28 C29 119.3(4)
C33 C28 P2 123.2(4)
C29 C28 P2 117.4(4)
C30 C29 C28 119.9(5)
C31 C30 C29 119.5(5)
C30 C31 C32 121.0(5)
C33 C32 C31 119.9(5)
C32 C33 C28 120.2(5)
C35 C34 C39 118.8(4)
C35 C34 P2 120.3(4)
C39 C34 P2 120.1(4)
C36 C35 C34 119.6(5)
C37 C36 C35 120.4(5)
C38 C37 C36 120.4(5)
C37 C38 C39 120.5(5)
C38 C39 C34 120.4(5)
C41 C40 C45 121.2(5)
C40 C41 C42 119.5(5)
C43 C42 C41 119.6(5)
C44 C43 C42 120.7(5)
C43 C44 C45 119.9(5)
C40 C45 C44 119.1(4)
C40 C45 C46 122.2(4)
C44 C45 C46 118.7(4)
C47 C46 C45 155.7(5)
C47 C46 Rh1 71.7(3)
C45 C46 Rh1 131.4(3)
C46 C47 C48 157.9(5)
C46 C47 Rh1 73.5(3)
C48 C47 Rh1 128.5(3)
C53 C48 C49 118.7(4)
C53 C48 C47 119.8(4)
C49 C48 C47 121.4(4)
C50 C49 C48 120.9(5)
C49 C50 C51 119.4(5)
C52 C51 C50 120.6(5)
C51 C52 C53 120.5(5)
C52 C53 C48 119.8(5)
C201 B200 C225 110.6(4)
C201 B200 C217 112.6(4)
C225 B200 C217 105.7(4)
C201 B200 C209 103.0(3)
C225 B200 C209 113.6(4)
C217 B200 C209 111.5(4)
C202 C201 C206 115.2(4)
C202 C201 B200 123.4(4)
C206 C201 B200 121.3(4)
C203 C202 C201 122.6(4)
C204 C203 C202 121.0(4)
C204 C203 C207 121.2(4)
C202 C203 C207 117.8(4)
C203 C204 C205 117.8(4)
C206 C205 C204 120.7(4)
C206 C205 C208 118.3(4)
C204 C205 C208 121.0(4)
C205 C206 C201 122.6(4)
F1 C207 F3 106.5(4)
F1 C207 F2 105.4(4)
F3 C207 F2 106.2(4)
F1 C207 C203 112.5(4)
F3 C207 C203 113.0(4)
F2 C207 C203 112.6(4)
F4 C208 F5 106.8(4)
F4 C208 F6 105.7(4)
F5 C208 F6 105.5(4)
F4 C208 C205 112.8(4)
F5 C208 C205 113.3(4)
F6 C208 C205 112.1(4)
C214 C209 C210 115.7(4)
C214 C209 B200 122.7(4)
C210 C209 B200 121.1(4)
C211 C210 C209 122.1(5)
C210 C211 C212 120.1(5)
C210 C211 C215 120.0(4)
C212 C211 C215 119.8(4)
C213 C212 C211 118.3(5)
C212 C213 C214 121.3(5)
C212 C213 C216 120.5(4)
C214 C213 C216 118.1(4)
C213 C214 C209 122.4(4)
F8 C215 F108 133.1(7)
F8 C215 F107 58.9(6)
F108 C215 F107 106.0(6)
F8 C215 F109 49.5(6)
F108 C215 F109 106.3(6)
F107 C215 F109 104.9(6)
F8 C215 F7 106.1(5)
F108 C215 F7 49.3(6)
F107 C215 F7 133.5(7)
F109 C215 F7 60.9(6)
F8 C215 F9 107.1(5)
F108 C215 F9 57.8(6)
F107 C215 F9 52.3(6)
F109 C215 F9 134.4(7)
F7 C215 F9 103.7(5)
F8 C215 C211 113.5(4)
F108 C215 C211 113.1(5)
F107 C215 C211 112.9(5)
F109 C215 C211 112.9(5)
F7 C215 C211 113.2(4)
F9 C215 C211 112.5(5)
F11 C216 F12 106.6(5)
F11 C216 F10 105.1(5)
F12 C216 F10 105.8(4)
F11 C216 C213 112.1(4)
F12 C216 C213 113.0(4)
F10 C216 C213 113.5(4)
C218 C217 C222 115.8(4)
C218 C217 B200 120.9(4)
C222 C217 B200 123.2(4)
C219 C218 C217 121.6(4)
C220 C219 C218 121.6(4)
C220 C219 C223 118.4(4)
C218 C219 C223 120.0(4)
C219 C220 C221 118.3(4)
C220 C221 C222 120.4(4)
C220 C221 C224 120.3(4)
C222 C221 C224 119.2(4)
C221 C222 C217 122.3(4)
F13 C223 F113 129.1(8)
F13 C223 F115 61.8(7)
F113 C223 F115 108.0(6)
F13 C223 F15 108.8(5)
F113 C223 F15 37.1(8)
F115 C223 F15 130.7(7)
F13 C223 F114 44.3(7)
F113 C223 F114 105.4(6)
F115 C223 F114 104.1(6)
F15 C223 F114 71.4(8)
F13 C223 F14 104.2(5)
F113 C223 F14 69.3(8)
F115 C223 F14 45.2(7)
F15 C223 F14 104.2(4)
F114 C223 F14 136.6(7)
F13 C223 C219 115.0(4)
F113 C223 C219 114.2(6)
F115 C223 C219 114.1(5)
F15 C223 C219 113.1(4)
F114 C223 C219 110.3(5)
F14 C223 C219 110.7(4)
F17 C224 F16 109.0(6)
F17 C224 F18 103.8(6)
F16 C224 F18 102.2(5)
F17 C224 C221 113.4(5)
F16 C224 C221 113.9(5)
F18 C224 C221 113.5(4)
C230 C225 C226 115.6(4)
C230 C225 B200 119.4(4)
C226 C225 B200 124.8(4)
C227 C226 C225 121.6(4)
C228 C227 C226 121.5(4)
C228 C227 C231 119.5(4)
C226 C227 C231 119.0(4)
C227 C228 C229 117.7(4)
C230 C229 C228 120.5(4)
C230 C229 C232 119.3(4)
C228 C229 C232 120.1(4)
C229 C230 C225 122.9(4)
F20 C231 F21 106.5(5)
F20 C231 F19 103.6(5)
F21 C231 F19 105.6(5)
F20 C231 C227 113.4(5)
F21 C231 C227 113.3(4)
F19 C231 C227 113.6(4)
F22 C232 F23 107.2(5)
F22 C232 F24 106.7(5)
F23 C232 F24 104.6(4)
F22 C232 C229 112.8(4)
F23 C232 C229 111.8(4)
F24 C232 C229 113.3(4)

loop_
_geom_bond_atom_site_label_1
_geom_bond_atom_site_label_2
_geom_bond_distance
Rh1 C47 2.094(4)
Rh1 C46 2.114(4)
Rh1 O1 2.138(3)
Rh1 P1 2.2825(12)
Rh1 P2 2.2896(12)
P1 C1 1.811(5)
P1 C7 1.813(5)
P1 C13 1.827(5)
C1 C2 1.390(6)
C1 C6 1.393(7)
C2 C3 1.381(7)
C3 C4 1.380(8)
C4 C5 1.369(8)
C5 C6 1.379(8)
C7 C8 1.395(8)
C7 C12 1.396(8)
C8 C9 1.395(8)
C9 C10 1.387(11)
C10 C11 1.397(11)
C11 C12 1.376(8)
P2 C34 1.815(5)
P2 C28 1.824(5)
P2 C27 1.831(4)
C13 C18 1.394(6)
C13 C14 1.397(6)
C14 C15 1.367(7)
C15 C16 1.389(7)
C16 C17 1.402(6)
C17 C18 1.390(6)
C17 C19 1.514(7)
C18 O1 1.425(5)
C19 C23 1.522(6)
C19 C20 1.543(6)
C19 C21 1.554(6)
C22 C23 1.385(6)
C22 C27 1.387(6)
C22 O1 1.433(5)
C23 C24 1.384(7)
C24 C25 1.373(7)
C25 C26 1.386(7)
C26 C27 1.384(6)
C28 C33 1.391(7)
C28 C29 1.398(7)
C29 C30 1.398(7)
C30 C31 1.371(8)
C31 C32 1.382(8)
C32 C33 1.381(7)
C34 C35 1.389(7)
C34 C39 1.394(7)
C35 C36 1.389(7)
C36 C37 1.372(8)
C37 C38 1.358(8)
C38 C39 1.375(7)
C40 C41 1.375(7)
C40 C45 1.386(7)
C41 C42 1.400(8)
C42 C43 1.390(9)
C43 C44 1.371(8)
C44 C45 1.406(7)
C45 C46 1.435(6)
C46 C47 1.256(6)
C47 C48 1.445(6)
C48 C53 1.397(7)
C48 C49 1.401(7)
C49 C50 1.386(7)
C50 C51 1.387(8)
C51 C52 1.371(9)
C52 C53 1.395(8)
B200 C201 1.632(6)
B200 C225 1.639(7)
B200 C217 1.643(7)
B200 C209 1.648(7)
C201 C202 1.400(6)
C201 C206 1.401(6)
C202 C203 1.391(6)
C203 C204 1.380(6)
C203 C207 1.493(6)
C204 C205 1.395(6)
C205 C206 1.390(6)
C205 C208 1.498(6)
C207 F1 1.331(6)
C207 F3 1.337(5)
C207 F2 1.342(6)
C208 F4 1.336(5)
C208 F5 1.336(6)
C208 F6 1.349(6)
C209 C214 1.390(6)
C209 C210 1.402(6)
C210 C211 1.391(7)
C211 C212 1.393(7)
C211 C215 1.510(7)
C212 C213 1.368(7)
C213 C214 1.380(7)
C213 C216 1.500(7)
C215 F8 1.289(6)
C215 F108 1.303(6)
C215 F107 1.315(6)
C215 F109 1.316(7)
C215 F7 1.324(6)
C215 F9 1.324(6)
C216 F11 1.320(6)
C216 F12 1.322(6)
C216 F10 1.331(6)
C217 C218 1.406(6)
C217 C222 1.406(6)
C218 C219 1.382(7)
C219 C220 1.381(7)
C219 C223 1.496(7)
C220 C221 1.381(7)
C221 C222 1.392(6)
C221 C224 1.486(7)
C223 F13 1.312(6)
C223 F113 1.315(7)
C223 F115 1.316(7)
C223 F15 1.324(5)
C223 F114 1.358(7)
C223 F14 1.360(6)
C224 F17 1.289(7)
C224 F16 1.310(7)
C224 F18 1.323(7)
C225 C230 1.395(6)
C225 C226 1.403(6)
C226 C227 1.392(7)
C227 C228 1.384(7)
C227 C231 1.493(6)
C228 C229 1.388(6)
C229 C230 1.388(6)
C229 C232 1.497(7)
C231 F20 1.309(7)
C231 F21 1.319(7)
C231 F19 1.332(7)
C232 F22 1.315(6)
C232 F23 1.333(6)
C232 F24 1.333(6)
